data_7018594
loop_
_publ_author_name
'Santana, M. Dolores'
'Garc\'ia-Bueno, Roc\'io'
'Garc\'ia, Gabriel'
'S\'anchez, Gregorio'
'Garc\'ia, Joaqu\'in'
'Kapdi, Anant R.'
'Naik, Minal'
'Pednekar, Suhas'
'P\'erez, Jos\'e'
'Garc\'ia, Luis'
'P\'erez, Eduardo'
'Serrano, J. Luis'

_publ_section_title
;
 Novel saccharinate-bridged palladium complexes for efficient C-O bond
 activation displaying promising luminescence properties.
;
_journal_issue 13
_journal_name_full 'Dalton transactions (Cambridge, England : 2003)'
_journal_page_first 3832
_journal_page_last 3842
_journal_paper_doi 10.1039/c2dt12187e
_journal_volume 41
_journal_year 2012
_chemical_formula_moiety 'C25 H17 N3 O3 Pd S, C H2 CL2'
_chemical_formula_sum 'C26 H19 Cl2 N3 O3 Pd S'
_chemical_formula_weight 630.80
_chemical_name_systematic
;
?
;
_space_group_IT_number 14
_symmetry_cell_setting monoclinic
_symmetry_space_group_name_Hall '-P 2yn'
_symmetry_space_group_name_H-M 'P 1 21/n 1'
_atom_sites_solution_hydrogens geom
_atom_sites_solution_primary direct
_atom_sites_solution_secondary difmap
_audit_creation_method SHELXL-97
_cell_angle_alpha 90.00
_cell_angle_beta 94.607(6)
_cell_angle_gamma 90.00
_cell_formula_units_Z 4
_cell_length_a 8.474(3)
_cell_length_b 19.208(7)
_cell_length_c 14.671(5)
_cell_measurement_reflns_used 5676
_cell_measurement_temperature 100(2)
_cell_measurement_theta_max 28.57
_cell_measurement_theta_min 1.34
_cell_volume 2380.3(15)
_computing_structure_refinement 'SHELXL-97 (Sheldrick, 1997)'
_diffrn_ambient_temperature 100(2)
_diffrn_measured_fraction_theta_full 0.000
_diffrn_measured_fraction_theta_max 0.935
_diffrn_radiation_monochromator graphite
_diffrn_radiation_source 'fine-focus sealed tube'
_diffrn_radiation_type MoK\a
_diffrn_radiation_wavelength 0.71073
_diffrn_reflns_av_R_equivalents 0.0370
_diffrn_reflns_av_sigmaI/netI 0.0320
_diffrn_reflns_limit_h_max 10
_diffrn_reflns_limit_h_min -11
_diffrn_reflns_limit_k_max 25
_diffrn_reflns_limit_k_min -25
_diffrn_reflns_limit_l_max 19
_diffrn_reflns_limit_l_min -19
_diffrn_reflns_number 26100
_diffrn_reflns_theta_full 0.50
_diffrn_reflns_theta_max 28.57
_diffrn_reflns_theta_min 1.75
_exptl_absorpt_coefficient_mu 1.128
_exptl_absorpt_correction_T_max 0.9152
_exptl_absorpt_correction_T_min 0.8490
_exptl_absorpt_correction_type multi-scan
_exptl_absorpt_process_details SADABS
_exptl_crystal_colour yellow
_exptl_crystal_density_diffrn 1.760
_exptl_crystal_density_method 'not measured'
_exptl_crystal_description prism
_exptl_crystal_F_000 1264
_exptl_crystal_size_max 0.15
_exptl_crystal_size_mid 0.10
_exptl_crystal_size_min 0.08
_refine_diff_density_max 4.248
_refine_diff_density_min -3.038
_refine_diff_density_rms 0.189
_refine_ls_extinction_method none
_refine_ls_goodness_of_fit_ref 1.122
_refine_ls_hydrogen_treatment constr
_refine_ls_matrix_type full
_refine_ls_number_parameters 302
_refine_ls_number_reflns 5676
_refine_ls_number_restraints 0
_refine_ls_restrained_S_all 1.122
_refine_ls_R_factor_all 0.0802
_refine_ls_R_factor_gt 0.0770
_refine_ls_shift/su_max 0.000
_refine_ls_shift/su_mean 0.000
_refine_ls_structure_factor_coef Fsqd
_refine_ls_weighting_details 'calc w=1/[\s^2^(Fo^2^)+(0.0565P)^2^+30.9065P] where P=(Fo^2^+2Fc^2^)/3'
_refine_ls_weighting_scheme calc
_refine_ls_wR_factor_gt 0.1753
_refine_ls_wR_factor_ref 0.1780
_reflns_number_gt 5464
_reflns_number_total 5676
_reflns_threshold_expression >2sigma(I)
_cod_data_source_file c2dt12187e.txt
_cod_data_source_block compound_II2
_cod_original_cell_volume 2380.5(15)
_cod_original_sg_symbol_H-M P21/n
_cod_database_code 7018594

loop_
_symmetry_equiv_pos_as_xyz
'x, y, z'
'-x+1/2, y+1/2, -z+1/2'
'-x, -y, -z'
'x-1/2, -y-1/2, z-1/2'

loop_
_atom_site_label
_atom_site_type_symbol
_atom_site_fract_x
_atom_site_fract_y
_atom_site_fract_z
_atom_site_U_iso_or_equiv
_atom_site_adp_type
_atom_site_occupancy
_atom_site_symmetry_multiplicity
_atom_site_calc_flag
_atom_site_refinement_flags
Pd1 Pd 0.34280(5) 0.10306(2) 0.14154(3) 0.01589(14) Uani 1 1 d .
N1 N 0.2530(6) 0.0200(3) 0.0676(3) 0.0181(10) Uani 1 1 d .
C1 C 0.1658(7) -0.0322(3) 0.0956(4) 0.0198(11) Uani 1 1 d .
H1 H 0.1454 -0.0347 0.1583 0.024 Uiso 1 1 calc R
C2 C 0.1034(8) -0.0834(3) 0.0356(4) 0.0239(13) Uani 1 1 d .
H2 H 0.0421 -0.1202 0.0578 0.029 Uiso 1 1 calc R
C3 C 0.1300(8) -0.0807(3) -0.0551(4) 0.0243(13) Uani 1 1 d .
H3 H 0.0864 -0.1152 -0.0962 0.029 Uiso 1 1 calc R
C4 C 0.2223(7) -0.0266(3) -0.0870(4) 0.0218(12) Uani 1 1 d .
C5 C 0.2597(8) -0.0166(4) -0.1802(4) 0.0272(14) Uani 1 1 d .
H5 H 0.2182 -0.0481 -0.2260 0.033 Uiso 1 1 calc R
C6 C 0.3525(8) 0.0366(4) -0.2042(4) 0.0251(13) Uani 1 1 d .
H6 H 0.3773 0.0407 -0.2659 0.030 Uiso 1 1 calc R
C7 C 0.4146(7) 0.0871(4) -0.1383(4) 0.0232(13) Uani 1 1 d .
C8 C 0.5088(8) 0.1447(4) -0.1605(5) 0.0278(14) Uani 1 1 d .
H8 H 0.5379 0.1509 -0.2212 0.033 Uiso 1 1 calc R
C9 C 0.5577(8) 0.1919(4) -0.0928(5) 0.0281(14) Uani 1 1 d .
H9 H 0.6198 0.2308 -0.1079 0.034 Uiso 1 1 calc R
C10 C 0.5179(8) 0.1837(4) -0.0019(4) 0.0245(13) Uani 1 1 d .
H10 H 0.5532 0.2171 0.0428 0.029 Uiso 1 1 calc R
C11 C 0.4285(7) 0.1278(3) 0.0230(4) 0.0188(11) Uani 1 1 d .
C12 C 0.3774(7) 0.0796(3) -0.0467(4) 0.0198(12) Uani 1 1 d .
C13 C 0.2833(7) 0.0232(3) -0.0223(4) 0.0196(11) Uani 1 1 d .
N2 N 0.2341(6) 0.0777(3) 0.2649(3) 0.0175(9) Uani 1 1 d .
C14 C 0.1083(7) 0.1137(3) 0.2936(4) 0.0177(11) Uani 1 1 d .
O1 O 0.0229(5) 0.1534(2) 0.2460(3) 0.0219(9) Uani 1 1 d .
C15 C 0.0872(7) 0.1006(3) 0.3928(4) 0.0174(11) Uani 1 1 d .
C16 C -0.0268(7) 0.1287(3) 0.4451(4) 0.0194(11) Uani 1 1 d .
H16 H -0.1059 0.1593 0.4189 0.023 Uiso 1 1 calc R
C17 C -0.0214(7) 0.1106(3) 0.5369(4) 0.0221(12) Uani 1 1 d .
H17 H -0.0980 0.1291 0.5741 0.027 Uiso 1 1 calc R
C18 C 0.0944(7) 0.0657(3) 0.5753(4) 0.0226(12) Uani 1 1 d .
H18 H 0.0950 0.0541 0.6382 0.027 Uiso 1 1 calc R
C19 C 0.2093(7) 0.0375(3) 0.5238(4) 0.0214(12) Uani 1 1 d .
H19 H 0.2883 0.0067 0.5498 0.026 Uiso 1 1 calc R
C20 C 0.2026(7) 0.0566(3) 0.4327(4) 0.0195(11) Uani 1 1 d .
S1 S 0.32489(17) 0.03171(8) 0.34668(10) 0.0182(3) Uani 1 1 d .
O2 O 0.3096(6) -0.0420(2) 0.3273(3) 0.0288(10) Uani 1 1 d .
O3 O 0.4847(5) 0.0563(2) 0.3679(3) 0.0229(9) Uani 1 1 d .
N3 N 0.4382(6) 0.1900(3) 0.2031(3) 0.0190(10) Uani 1 1 d .
C21 C 0.3471(7) 0.2439(3) 0.2207(4) 0.0192(11) Uani 1 1 d .
H21 H 0.2358 0.2399 0.2077 0.023 Uiso 1 1 calc R
C22 C 0.4083(8) 0.3059(3) 0.2575(4) 0.0254(13) Uani 1 1 d .
H22 H 0.3406 0.3439 0.2686 0.030 Uiso 1 1 calc R
C23 C 0.5715(8) 0.3108(4) 0.2777(5) 0.0298(14) Uani 1 1 d .
H23 H 0.6174 0.3526 0.3021 0.036 Uiso 1 1 calc R
C24 C 0.6648(8) 0.2546(4) 0.2619(5) 0.0300(14) Uani 1 1 d .
H24 H 0.7760 0.2569 0.2764 0.036 Uiso 1 1 calc R
C25 C 0.59694(17) 0.19419(7) 0.22493(10) 0.0265(13) Uani 1 1 d .
H25 H 0.6622 0.1552 0.2146 0.032 Uiso 1 1 calc R
Cl1 Cl 1.15888(17) 0.25253(7) 0.00401(10) 0.0325(4) Uiso 1 1 d R
Cl2 Cl 0.86828(17) 0.29243(7) 0.08371(10) 0.0546(6) Uiso 1 1 d R
C26 C 1.01838(17) 0.32223(7) 0.01401(10) 0.058(2) Uiso 1 1 d R
H26A H 1.0723 0.3635 0.0423 0.069 Uiso 1 1 calc R
H26B H 0.9704 0.3355 -0.0473 0.069 Uiso 1 1 calc R

loop_
_atom_site_aniso_label
_atom_site_aniso_U_11
_atom_site_aniso_U_22
_atom_site_aniso_U_33
_atom_site_aniso_U_23
_atom_site_aniso_U_13
_atom_site_aniso_U_12
Pd1 0.0154(2) 0.0168(2) 0.0156(2) -0.00168(15) 0.00227(15) 0.00021(16)
N1 0.017(2) 0.017(2) 0.020(2) -0.0028(18) -0.0004(18) 0.0046(18)
C1 0.018(3) 0.019(3) 0.022(3) 0.002(2) -0.001(2) 0.004(2)
C2 0.028(3) 0.014(3) 0.028(3) -0.001(2) -0.009(2) 0.001(2)
C3 0.029(3) 0.019(3) 0.024(3) -0.004(2) -0.005(2) 0.007(2)
C4 0.021(3) 0.021(3) 0.022(3) -0.006(2) -0.005(2) 0.007(2)
C5 0.027(3) 0.033(3) 0.020(3) -0.006(3) -0.004(2) 0.016(3)
C6 0.026(3) 0.033(3) 0.016(3) 0.000(2) 0.001(2) 0.014(3)
C7 0.018(3) 0.031(3) 0.021(3) 0.003(2) 0.003(2) 0.013(2)
C8 0.021(3) 0.040(4) 0.024(3) 0.011(3) 0.010(2) 0.013(3)
C9 0.023(3) 0.031(3) 0.032(3) 0.010(3) 0.009(3) 0.004(3)
C10 0.023(3) 0.027(3) 0.024(3) 0.000(2) 0.007(2) 0.001(2)
C11 0.017(3) 0.022(3) 0.018(3) 0.003(2) 0.005(2) 0.006(2)
C12 0.014(3) 0.026(3) 0.020(3) 0.001(2) 0.002(2) 0.012(2)
C13 0.015(3) 0.021(3) 0.022(3) -0.002(2) -0.003(2) 0.007(2)
N2 0.017(2) 0.021(2) 0.015(2) -0.0012(18) 0.0022(18) -0.0002(19)
C14 0.018(3) 0.017(3) 0.018(3) 0.000(2) 0.003(2) -0.003(2)
O1 0.021(2) 0.024(2) 0.020(2) 0.0022(17) 0.0005(16) -0.0015(17)
C15 0.020(3) 0.016(3) 0.017(3) -0.001(2) 0.004(2) -0.003(2)
C16 0.018(3) 0.017(3) 0.024(3) 0.000(2) 0.003(2) 0.001(2)
C17 0.023(3) 0.027(3) 0.017(3) 0.001(2) 0.010(2) 0.001(2)
C18 0.026(3) 0.025(3) 0.017(3) 0.001(2) 0.002(2) -0.003(2)
C19 0.020(3) 0.023(3) 0.021(3) 0.002(2) 0.001(2) 0.003(2)
C20 0.018(3) 0.016(3) 0.025(3) -0.005(2) 0.002(2) 0.000(2)
S1 0.0177(6) 0.0185(7) 0.0188(6) -0.0025(5) 0.0036(5) 0.0015(5)
O2 0.033(3) 0.020(2) 0.034(3) -0.0076(19) 0.008(2) 0.0014(19)
O3 0.017(2) 0.029(2) 0.024(2) -0.0023(18) 0.0023(16) 0.0040(17)
N3 0.017(2) 0.020(2) 0.020(2) -0.0009(19) 0.0006(18) -0.0042(19)
C21 0.017(3) 0.025(3) 0.016(3) 0.000(2) 0.002(2) -0.003(2)
C22 0.029(3) 0.023(3) 0.026(3) -0.006(2) 0.008(2) -0.002(3)
C23 0.028(3) 0.033(4) 0.028(3) -0.002(3) 0.002(3) -0.014(3)
C24 0.021(3) 0.033(4) 0.035(4) 0.003(3) -0.002(3) -0.008(3)
C25 0.021(3) 0.028(3) 0.031(3) 0.001(3) -0.002(2) 0.001(2)

loop_
_atom_type_symbol
_atom_type_description
_atom_type_scat_dispersion_real
_atom_type_scat_dispersion_imag
_atom_type_scat_source
C C 0.0033 0.0016 'International Tables Vol C Tables 4.2.6.8 and 6.1.1.4'
H H 0.0000 0.0000 'International Tables Vol C Tables 4.2.6.8 and 6.1.1.4'
N N 0.0061 0.0033 'International Tables Vol C Tables 4.2.6.8 and 6.1.1.4'
O O 0.0106 0.0060 'International Tables Vol C Tables 4.2.6.8 and 6.1.1.4'
Pd Pd -0.9988 1.0072 'International Tables Vol C Tables 4.2.6.8 and 6.1.1.4'
S S 0.1246 0.1234 'International Tables Vol C Tables 4.2.6.8 and 6.1.1.4'
Cl Cl 0.1484 0.1585 'International Tables Vol C Tables 4.2.6.8 and 6.1.1.4'

loop_
_geom_angle_atom_site_label_1
_geom_angle_atom_site_label_2
_geom_angle_atom_site_label_3
_geom_angle
C11 Pd1 N3 91.8(2)
C11 Pd1 N1 82.5(2)
N3 Pd1 N1 174.2(2)
C11 Pd1 N2 176.0(2)
N3 Pd1 N2 89.63(19)
N1 Pd1 N2 96.0(2)
C1 N1 C13 118.9(5)
C1 N1 Pd1 128.1(4)
C13 N1 Pd1 112.8(4)
N1 C1 C2 121.9(6)
C3 C2 C1 120.2(6)
C2 C3 C4 119.5(6)
C3 C4 C13 117.4(6)
C3 C4 C5 125.8(6)
C13 C4 C5 116.7(6)
C6 C5 C4 121.6(6)
C5 C6 C7 121.6(6)
C12 C7 C8 118.1(6)
C12 C7 C6 118.2(6)
C8 C7 C6 123.7(6)
C9 C8 C7 119.2(6)
C8 C9 C10 121.7(6)
C11 C10 C9 121.1(6)
C10 C11 C12 117.3(6)
C10 C11 Pd1 131.5(5)
C12 C11 Pd1 111.1(4)
C13 C12 C7 119.6(6)
C13 C12 C11 117.7(5)
C7 C12 C11 122.7(6)
N1 C13 C12 115.7(5)
N1 C13 C4 122.1(6)
C12 C13 C4 122.2(6)
C14 N2 S1 112.4(4)
C14 N2 Pd1 122.9(4)
S1 N2 Pd1 122.2(3)
O1 C14 N2 125.3(5)
O1 C14 C15 122.9(5)
N2 C14 C15 111.8(5)
C20 C15 C16 120.1(5)
C20 C15 C14 112.1(5)
C16 C15 C14 127.9(5)
C17 C16 C15 118.0(6)
C16 C17 C18 121.0(6)
C19 C18 C17 121.6(6)
C20 C19 C18 116.5(6)
C19 C20 C15 122.9(6)
C19 C20 S1 129.8(5)
C15 C20 S1 107.4(4)
O3 S1 O2 115.4(3)
O3 S1 N2 111.1(3)
O2 S1 N2 110.9(3)
O3 S1 C20 110.6(3)
O2 S1 C20 110.9(3)
N2 S1 C20 96.3(3)
C21 N3 C25 119.2(4)
C21 N3 Pd1 120.6(4)
C25 N3 Pd1 120.2(3)
N3 C21 C22 122.5(6)
C21 C22 C23 118.3(6)
C24 C23 C22 119.1(6)
C23 C24 C25 120.0(6)
N3 C25 C24 120.9(4)
Cl2 C26 Cl1 108.2

loop_
_geom_bond_atom_site_label_1
_geom_bond_atom_site_label_2
_geom_bond_distance
Pd1 C11 1.995(6)
Pd1 N3 2.035(5)
Pd1 N1 2.041(5)
Pd1 N2 2.152(5)
N1 C1 1.330(8)
N1 C13 1.365(8)
C1 C2 1.396(8)
C2 C3 1.368(9)
C3 C4 1.403(9)
C4 C13 1.415(8)
C4 C5 1.442(9)
C5 C6 1.352(10)
C6 C7 1.439(9)
C7 C12 1.412(8)
C7 C8 1.419(10)
C8 C9 1.383(10)
C9 C10 1.410(9)
C10 C11 1.380(9)
C11 C12 1.421(9)
C12 C13 1.409(9)
N2 C14 1.364(7)
N2 S1 1.632(5)
C14 O1 1.230(7)
C14 C15 1.501(8)
C15 C20 1.387(8)
C15 C16 1.390(8)
C16 C17 1.388(8)
C17 C18 1.391(9)
C18 C19 1.390(9)
C19 C20 1.383(8)
C20 S1 1.762(6)
S1 O3 1.444(5)
S1 O2 1.449(5)
N3 C21 1.329(8)
N3 C25 1.360(5)
C21 C22 1.390(9)
C22 C23 1.395(9)
C23 C24 1.369(11)
C24 C25 1.386(7)
Cl1 C26 1.8055
Cl2 C26 1.7890
